data_7710472
loop_
_publ_author_name
'Sergeenko, Ania S.'
'Paripovic, Damir'
'Dab, Chahinez'
'Blanc, Pierre-Fran\,cois'
'Reber, Christian'
'Leznoff, Daniel B.'

_publ_section_title
;
 Highly emissive polymorphs of anhydrous cadmium tetracyanoplatinate and
 their solvated coordination networks.
;
_journal_issue 24
_journal_name_full 'Dalton transactions (Cambridge, England : 2003)'
_journal_page_first 9531
_journal_page_last 9540
_journal_paper_doi 10.1039/d2dt00918h
_journal_volume 51
_journal_year 2022
_chemical_formula_moiety 'C12 H24 Cd N4 O4 Pt S4'
_chemical_formula_sum 'C12 H24 Cd N4 O4 Pt S4'
_chemical_formula_weight 724.08
_space_group_crystal_system triclinic
_space_group_IT_number 2
_space_group_name_Hall '-P 1'
_space_group_name_H-M_alt 'P -1'
_atom_sites_solution_hydrogens geom
_audit_update_record
;
2019-01-21 deposited with the CCDC.	2022-05-27 downloaded from the CCDC.
;
_cell_angle_alpha 69.236(6)
_cell_angle_beta 76.287(7)
_cell_angle_gamma 85.858(8)
_cell_formula_units_Z 1
_cell_length_a 7.5618(10)
_cell_length_b 9.2109(11)
_cell_length_c 9.4735(10)
_cell_measurement_reflns_used 9852
_cell_measurement_temperature 296(2)
_cell_measurement_theta_max 36.44
_cell_measurement_theta_min 2.37
_cell_volume 599.34(13)
_computing_cell_refinement 'Bruker SAINT'
_computing_data_reduction 'Bruker SAINT'
_computing_structure_refinement 'SHELXL-2016/6 (Sheldrick, 2016)'
_computing_structure_solution 'SHELXT 2014/5 (Sheldrick, 2014)'
_diffrn_ambient_temperature 296(2)
_diffrn_measured_fraction_theta_full 1.000
_diffrn_measured_fraction_theta_max 1.000
_diffrn_measurement_device_type 'Bruker APEX-II CCD'
_diffrn_measurement_method '\f and \w scans'
_diffrn_radiation_monochromator graphite
_diffrn_radiation_type MoK\a
_diffrn_radiation_wavelength 0.71073
_diffrn_reflns_av_R_equivalents 0.0287
_diffrn_reflns_av_unetI/netI 0.0154
_diffrn_reflns_Laue_measured_fraction_full 1.000
_diffrn_reflns_Laue_measured_fraction_max 1.000
_diffrn_reflns_limit_h_max 11
_diffrn_reflns_limit_h_min -11
_diffrn_reflns_limit_k_max 14
_diffrn_reflns_limit_k_min -14
_diffrn_reflns_limit_l_max 14
_diffrn_reflns_limit_l_min -14
_diffrn_reflns_number 34714
_diffrn_reflns_point_group_measured_fraction_full 1.000
_diffrn_reflns_point_group_measured_fraction_max 1.000
_diffrn_reflns_theta_full 25.242
_diffrn_reflns_theta_max 33.142
_diffrn_reflns_theta_min 2.361
_exptl_absorpt_coefficient_mu 7.086
_exptl_absorpt_correction_T_max 0.7471
_exptl_absorpt_correction_T_min 0.6158
_exptl_absorpt_correction_type multi-scan
_exptl_absorpt_process_details '(Sheldrick , 1996)'
_exptl_crystal_colour Colourless
_exptl_crystal_density_diffrn 2.006
_exptl_crystal_description Block
_exptl_crystal_F_000 346
_exptl_crystal_size_max 0.163
_exptl_crystal_size_mid 0.116
_exptl_crystal_size_min 0.070
_refine_diff_density_max 0.605
_refine_diff_density_min -0.607
_refine_diff_density_rms 0.077
_refine_ls_extinction_method none
_refine_ls_goodness_of_fit_ref 1.062
_refine_ls_hydrogen_treatment constr
_refine_ls_matrix_type full
_refine_ls_number_parameters 125
_refine_ls_number_reflns 4583
_refine_ls_number_restraints 0
_refine_ls_restrained_S_all 1.062
_refine_ls_R_factor_all 0.0143
_refine_ls_R_factor_gt 0.0132
_refine_ls_shift/su_max 0.001
_refine_ls_shift/su_mean 0.000
_refine_ls_structure_factor_coef Fsqd
_refine_ls_weighting_details 'w=1/[\s^2^(Fo^2^)+(0.0120P)^2^+0.1255P] where P=(Fo^2^+2Fc^2^)/3'
_refine_ls_weighting_scheme calc
_refine_ls_wR_factor_gt 0.0274
_refine_ls_wR_factor_ref 0.0279
_reflns_Friedel_coverage 0.000
_reflns_number_gt 4458
_reflns_number_total 4583
_reflns_threshold_expression 'I > 2\s(I)'
_cod_data_source_file d2dt00918h2.cif
_cod_data_source_block mo_Cd_PtCN4_DMSO_080217_0m_a
_cod_depositor_comments
;
The following automatic conversions were performed:

data item '_exptl_absorpt_correction_type' value 'Multi-scan' was
changed to 'multi-scan' in accordance with the
/home/data/users/saulius/crontab/automatic-downloads/rss-feeds/RSC/lib/dictionaries/cif_core.dic
dictionary named 'cif_core.dic' version 2.4.2 last updated on
2011-04-26.

Automatic conversion script
Id: cif_fix_values 7556 2019-12-06 15:28:31Z antanas 

 Adding full bibliography for 7710471--7710472.cif.
;
_cod_database_code 7710472
_shelx_space_group_comment
;
The symmetry employed for this shelxl refinement is uniquely defined
by the following loop, which should always be used as a source of
symmetry information in preference to the above space-group names.
They are only intended as comments.
;
_shelx_estimated_absorpt_t_min 0.391
_shelx_estimated_absorpt_t_max 0.637

loop_
_space_group_symop_operation_xyz
'x, y, z'
'-x, -y, -z'

loop_
_atom_site_label
_atom_site_type_symbol
_atom_site_fract_x
_atom_site_fract_y
_atom_site_fract_z
_atom_site_U_iso_or_equiv
_atom_site_adp_type
_atom_site_occupancy
_atom_site_site_symmetry_order
_atom_site_calc_flag
_atom_site_refinement_flags_posn
_atom_site_refinement_flags_adp
_atom_site_refinement_flags_occupancy
_atom_site_disorder_assembly
_atom_site_disorder_group
Pt1 Pt 1.000000 1.000000 0.000000 0.01348(2) Uani 1 2 d S . P . .
S1 S 0.90068(5) 0.62331(5) 0.80151(5) 0.02585(8) Uani 1 1 d . . . . .
O1 O 0.81751(15) 0.55667(13) 0.70629(12) 0.0218(2) Uani 1 1 d . . . . .
Cd1 Cd 1.000000 0.500000 0.500000 0.01349(3) Uani 1 2 d S . P . .
C1 C 0.96986(19) 0.82958(16) 0.20322(16) 0.0175(2) Uani 1 1 d . . . . .
N1 N 0.95247(18) 0.73134(15) 0.32164(15) 0.0236(3) Uani 1 1 d . . . . .
N2 N 0.6408(2) 1.1504(2) 0.13307(18) 0.0367(4) Uani 1 1 d . . . . .
S2 S 0.66391(5) 0.24326(4) 0.57113(4) 0.02051(7) Uani 1 1 d . . . . .
O2 O 0.75278(15) 0.39919(13) 0.46442(12) 0.0239(2) Uani 1 1 d . . . . .
C2 C 0.7720(2) 1.09640(17) 0.08285(17) 0.0222(3) Uani 1 1 d . . . . .
C6 C 0.4881(2) 0.2202(2) 0.4842(2) 0.0290(3) Uani 1 1 d . . . . .
H6A H 0.413403 0.310893 0.466675 0.043 Uiso 1 1 calc R U . . .
H6B H 0.414674 0.130727 0.551985 0.043 Uiso 1 1 calc R U . . .
H6C H 0.541333 0.206667 0.387184 0.043 Uiso 1 1 calc R U . . .
C5 C 0.5258(2) 0.2787(2) 0.73622(18) 0.0302(4) Uani 1 1 d . . . . .
H5A H 0.443809 0.361732 0.703175 0.045 Uiso 1 1 calc R U . . .
H5B H 0.602126 0.306959 0.790450 0.045 Uiso 1 1 calc R U . . .
H5C H 0.457269 0.186443 0.803893 0.045 Uiso 1 1 calc R U . . .
C4 C 0.7325(3) 0.5938(3) 0.9764(2) 0.0445(5) Uani 1 1 d . . . . .
H4A H 0.620209 0.639332 0.952265 0.067 Uiso 1 1 calc R U . . .
H4B H 0.772448 0.641700 1.038610 0.067 Uiso 1 1 calc R U . . .
H4C H 0.714137 0.484496 1.032548 0.067 Uiso 1 1 calc R U . . .
C3 C 0.8795(4) 0.8276(2) 0.7161(3) 0.0518(6) Uani 1 1 d . . . . .
H3A H 0.954627 0.862924 0.612928 0.078 Uiso 1 1 calc R U . . .
H3B H 0.917485 0.878015 0.777098 0.078 Uiso 1 1 calc R U . . .
H3C H 0.754777 0.852105 0.712000 0.078 Uiso 1 1 calc R U . . .

loop_
_atom_site_aniso_label
_atom_site_aniso_U_11
_atom_site_aniso_U_22
_atom_site_aniso_U_33
_atom_site_aniso_U_23
_atom_site_aniso_U_13
_atom_site_aniso_U_12
Pt1 0.01652(3) 0.01071(3) 0.01092(3) -0.00076(2) -0.00366(2) 0.00062(2)
S1 0.02309(17) 0.0368(2) 0.02436(18) -0.01745(16) -0.00930(14) 0.00739(15)
O1 0.0220(5) 0.0255(5) 0.0203(5) -0.0126(4) -0.0020(4) 0.0004(4)
Cd1 0.01472(6) 0.01173(5) 0.01078(5) -0.00054(4) -0.00213(4) 0.00023(4)
C1 0.0180(6) 0.0152(6) 0.0164(6) -0.0024(5) -0.0041(5) 0.0021(4)
N1 0.0248(6) 0.0194(6) 0.0188(6) 0.0015(4) -0.0038(5) 0.0034(5)
N2 0.0348(8) 0.0414(9) 0.0300(7) -0.0118(7) -0.0053(6) 0.0153(7)
S2 0.01671(15) 0.01996(16) 0.02375(16) -0.00644(13) -0.00404(13) -0.00081(12)
O2 0.0201(5) 0.0276(5) 0.0206(5) -0.0023(4) -0.0050(4) -0.0075(4)
C2 0.0258(7) 0.0203(6) 0.0167(6) -0.0022(5) -0.0051(5) 0.0035(5)
C6 0.0224(7) 0.0389(9) 0.0307(8) -0.0179(7) -0.0043(6) -0.0063(6)
C5 0.0305(8) 0.0370(9) 0.0214(7) -0.0098(6) 0.0004(6) -0.0114(7)
C4 0.0385(10) 0.0736(15) 0.0265(9) -0.0272(10) -0.0074(8) 0.0199(10)
C3 0.0708(16) 0.0321(10) 0.0662(15) -0.0236(10) -0.0290(13) -0.0056(10)

loop_
_atom_type_symbol
_atom_type_description
_atom_type_scat_dispersion_real
_atom_type_scat_dispersion_imag
_atom_type_scat_source
C C 0.0033 0.0016 'International Tables Vol C Tables 4.2.6.8 and 6.1.1.4'
H H 0.0000 0.0000 'International Tables Vol C Tables 4.2.6.8 and 6.1.1.4'
Cd Cd -0.8075 1.2024 'International Tables Vol C Tables 4.2.6.8 and 6.1.1.4'
N N 0.0061 0.0033 'International Tables Vol C Tables 4.2.6.8 and 6.1.1.4'
O O 0.0106 0.0060 'International Tables Vol C Tables 4.2.6.8 and 6.1.1.4'
Pt Pt -1.7033 8.3905 'International Tables Vol C Tables 4.2.6.8 and 6.1.1.4'
S S 0.1246 0.1234 'International Tables Vol C Tables 4.2.6.8 and 6.1.1.4'

loop_
_geom_angle_atom_site_label_1
_geom_angle_atom_site_label_2
_geom_angle_atom_site_label_3
_geom_angle
_geom_angle_site_symmetry_1
_geom_angle_site_symmetry_3
_geom_angle_publ_flag
C1 Pt1 C1 180.0 . 2_775 ?
C1 Pt1 C2 89.55(6) . . ?
C1 Pt1 C2 90.45(6) 2_775 . ?
C1 Pt1 C2 90.45(6) . 2_775 ?
C1 Pt1 C2 89.55(6) 2_775 2_775 ?
C2 Pt1 C2 180.0 . 2_775 ?
O1 S1 C3 104.44(9) . . ?
O1 S1 C4 105.19(9) . . ?
C3 S1 C4 98.25(12) . . ?
S1 O1 Cd1 120.26(6) . . ?
N1 Cd1 N1 180.0 . 2_766 ?
N1 Cd1 O2 90.86(5) . 2_766 ?
N1 Cd1 O2 89.14(5) 2_766 2_766 ?
N1 Cd1 O2 89.14(5) . . ?
N1 Cd1 O2 90.86(5) 2_766 . ?
O2 Cd1 O2 180.0 2_766 . ?
N1 Cd1 O1 85.95(5) . 2_766 ?
N1 Cd1 O1 94.05(5) 2_766 2_766 ?
O2 Cd1 O1 90.03(4) 2_766 2_766 ?
O2 Cd1 O1 89.97(4) . 2_766 ?
N1 Cd1 O1 94.05(5) . . ?
N1 Cd1 O1 85.95(5) 2_766 . ?
O2 Cd1 O1 89.97(4) 2_766 . ?
O2 Cd1 O1 90.03(4) . . ?
O1 Cd1 O1 180.0 2_766 . ?
N1 C1 Pt1 179.55(14) . . ?
C1 N1 Cd1 158.44(12) . . ?
O2 S2 C6 104.28(8) . . ?
O2 S2 C5 105.52(8) . . ?
C6 S2 C5 98.80(8) . . ?
S2 O2 Cd1 123.62(6) . . ?
N2 C2 Pt1 178.84(14) . . ?
S2 C6 H6A 109.5 . . ?
S2 C6 H6B 109.5 . . ?
H6A C6 H6B 109.5 . . ?
S2 C6 H6C 109.5 . . ?
H6A C6 H6C 109.5 . . ?
H6B C6 H6C 109.5 . . ?
S2 C5 H5A 109.5 . . ?
S2 C5 H5B 109.5 . . ?
H5A C5 H5B 109.5 . . ?
S2 C5 H5C 109.5 . . ?
H5A C5 H5C 109.5 . . ?
H5B C5 H5C 109.5 . . ?
S1 C4 H4A 109.5 . . ?
S1 C4 H4B 109.5 . . ?
H4A C4 H4B 109.5 . . ?
S1 C4 H4C 109.5 . . ?
H4A C4 H4C 109.5 . . ?
H4B C4 H4C 109.5 . . ?
S1 C3 H3A 109.5 . . ?
S1 C3 H3B 109.5 . . ?
H3A C3 H3B 109.5 . . ?
S1 C3 H3C 109.5 . . ?
H3A C3 H3C 109.5 . . ?
H3B C3 H3C 109.5 . . ?

loop_
_geom_bond_atom_site_label_1
_geom_bond_atom_site_label_2
_geom_bond_distance
_geom_bond_site_symmetry_2
_geom_bond_publ_flag
Pt1 C1 1.9808(13) . ?
Pt1 C1 1.9808(13) 2_775 ?
Pt1 C2 2.0024(15) . ?
Pt1 C2 2.0024(15) 2_775 ?
S1 O1 1.5177(11) . ?
S1 C3 1.777(2) . ?
S1 C4 1.7796(19) . ?
O1 Cd1 2.3101(10) . ?
Cd1 N1 2.2692(12) . ?
Cd1 N1 2.2692(12) 2_766 ?
Cd1 O2 2.2896(11) 2_766 ?
Cd1 O2 2.2896(11) . ?
C1 N1 1.1498(18) . ?
N2 C2 1.153(2) . ?
S2 O2 1.5246(11) . ?
S2 C6 1.7818(16) . ?
S2 C5 1.7836(17) . ?
C6 H6A 0.9600 . ?
C6 H6B 0.9600 . ?
C6 H6C 0.9600 . ?
C5 H5A 0.9600 . ?
C5 H5B 0.9600 . ?
C5 H5C 0.9600 . ?
C4 H4A 0.9600 . ?
C4 H4B 0.9600 . ?
C4 H4C 0.9600 . ?
C3 H3A 0.9600 . ?
C3 H3B 0.9600 . ?
C3 H3C 0.9600 . ?
